data_7061148
loop_
_publ_author_name
'Mironova, Olga A.'
'Lashchenko, Daniil I.'
'Ryadun, Aleksey A.'
'Sukhikh, Taisiya S.'
'Bashirov, Denis A.'
'Pushkarevsky, Nikolay A.'
'Konchenko, Sergey N.'

_publ_section_title
;
 Synthesis and photophysical properties of rare earth complexes bearing
 silanediamido ligands Me2Si(NAryl)22&#x2212; (Aryl = Dipp, Mes)
;
_journal_issue 5
_journal_name_full 'New Journal of Chemistry'
_journal_page_first 2351
_journal_page_last 2359
_journal_paper_doi 10.1039/D1NJ05722G
_journal_volume 46
_journal_year 2022
_chemical_formula_moiety 'C84 H144 Cl4 Li2 N4 O8 Si2 Y2, C4 H8 O'
_chemical_formula_sum 'C88 H152 Cl4 Li2 N4 O9 Si2 Y2'
_chemical_formula_weight 1799.81
_space_group_crystal_system monoclinic
_space_group_IT_number 14
_space_group_name_Hall '-P 2yn'
_space_group_name_H-M_alt 'P 1 21/n 1'
_atom_sites_solution_hydrogens geom
_atom_sites_solution_primary dual
_audit_creation_date 2021-10-25
_audit_creation_method
;
Olex2 1.5
(compiled 2021.08.20 svn.r13c46975 for OlexSys, GUI svn.r6405)
;
_audit_update_record
;
2021-11-19 deposited with the CCDC.	2021-12-17 downloaded from the CCDC.
;
_cell_angle_alpha 90
_cell_angle_beta 95.133(5)
_cell_angle_gamma 90
_cell_formula_units_Z 2
_cell_length_a 12.6828(18)
_cell_length_b 18.077(2)
_cell_length_c 21.843(3)
_cell_measurement_reflns_used 3070
_cell_measurement_temperature 150(2)
_cell_measurement_theta_max 23.61
_cell_measurement_theta_min 2.24
_cell_volume 4987.8(11)
_computing_cell_refinement 'Bruker SAINT'
_computing_data_collection 'Bruker APEX2'
_computing_data_reduction 'Bruker SAINT'
_computing_molecular_graphics 'Olex2 1.5 (Dolomanov et al., 2009)'
_computing_publication_material 'Olex2 1.5 (Dolomanov et al., 2009)'
_computing_structure_refinement 'SHELXL 2017/1 (Sheldrick, 2015)'
_computing_structure_solution 'SHELXT 2014/5 (Sheldrick, 2014)'
_diffrn_ambient_temperature 150(2)
_diffrn_detector CCD
_diffrn_detector_area_resol_mean 7.41
_diffrn_detector_type 'Bruker APEXII CCD area detector'
_diffrn_measured_fraction_theta_full 0.999
_diffrn_measured_fraction_theta_max 0.999
_diffrn_measurement_device '\k-geometry diffractometer'
_diffrn_measurement_device_type 'Bruker APEX diffractometer'
_diffrn_measurement_method '\w and \f scans'
_diffrn_radiation_monochromator graphite
_diffrn_radiation_type MoK\a
_diffrn_radiation_wavelength 0.71073
_diffrn_reflns_av_R_equivalents 0.1552
_diffrn_reflns_av_unetI/netI 0.1291
_diffrn_reflns_Laue_measured_fraction_full 0.999
_diffrn_reflns_Laue_measured_fraction_max 0.999
_diffrn_reflns_limit_h_max 14
_diffrn_reflns_limit_h_min -14
_diffrn_reflns_limit_k_max 21
_diffrn_reflns_limit_k_min -17
_diffrn_reflns_limit_l_max 25
_diffrn_reflns_limit_l_min -25
_diffrn_reflns_number 44099
_diffrn_reflns_point_group_measured_fraction_full 0.999
_diffrn_reflns_point_group_measured_fraction_max 0.999
_diffrn_reflns_theta_full 24.405
_diffrn_reflns_theta_max 24.405
_diffrn_reflns_theta_min 2.185
_diffrn_source 'sealed tube'
_diffrn_source_current 30.0
_diffrn_source_power 1.5
_diffrn_source_voltage 50.0
_exptl_absorpt_coefficient_mu 1.340
_exptl_absorpt_correction_T_max 0.7451
_exptl_absorpt_correction_T_min 0.6025
_exptl_absorpt_correction_type multi-scan
_exptl_absorpt_process_details
;
SADABS-2012/1 (Bruker,2012) was used for absorption correction.
wR2(int) was 0.1042 before and 0.0928 after correction.
The Ratio of minimum to maximum transmission is 0.8086.
The \l/2 correction factor is 0.0015.
;
_exptl_crystal_colour colourless
_exptl_crystal_colour_primary colourless
_exptl_crystal_density_diffrn 1.198
_exptl_crystal_description block
_exptl_crystal_F_000 1920
_exptl_crystal_size_max 0.21
_exptl_crystal_size_mid 0.18
_exptl_crystal_size_min 0.1
_refine_diff_density_max 1.005
_refine_diff_density_min -0.570
_refine_diff_density_rms 0.106
_refine_ls_extinction_method none
_refine_ls_goodness_of_fit_ref 1.059
_refine_ls_hydrogen_treatment constr
_refine_ls_matrix_type full
_refine_ls_number_parameters 504
_refine_ls_number_reflns 8197
_refine_ls_number_restraints 140
_refine_ls_restrained_S_all 1.068
_refine_ls_R_factor_all 0.1385
_refine_ls_R_factor_gt 0.0743
_refine_ls_shift/su_max 0.003
_refine_ls_shift/su_mean 0.000
_refine_ls_structure_factor_coef Fsqd
_refine_ls_weighting_details 'w=1/[\s^2^(Fo^2^)+(0.0777P)^2^+10.1691P] where P=(Fo^2^+2Fc^2^)/3'
_refine_ls_weighting_scheme calc
_refine_ls_wR_factor_gt 0.1676
_refine_ls_wR_factor_ref 0.1976
_reflns_Friedel_coverage 0.000
_reflns_number_gt 4991
_reflns_number_total 8197
_reflns_threshold_expression 'I > 2\s(I)'
_cod_data_source_file d1nj05722g2.cif
_cod_data_source_block moa222a
_cod_depositor_comments 'Adding full bibliography for 7061141--7061148.cif.'
_cod_original_cell_volume 4987.7(12)
_cod_database_code 7061148
_shelx_shelxl_version_number 2017/1
_shelx_space_group_comment
;
The symmetry employed for this shelxl refinement is uniquely defined
by the following loop, which should always be used as a source of
symmetry information in preference to the above space-group names.
They are only intended as comments.
;
_shelx_estimated_absorpt_t_max 0.878
_shelx_estimated_absorpt_t_min 0.766
_olex2_refinement_description
;
1. Fixed Uiso
 At 1.2 times of:
  All C(H) groups, All C(H,H) groups, All C(H,H,H,H) groups
 At 1.5 times of:
  All C(H,H,H) groups
2. Restrained distances
 C46-C43 = C43-C44 = C44-C45
 1.5 with sigma of 0.02
 O5-C46 = O5-C45
 1.42 with sigma of 0.02
 C34-C33 = C33-C32 = C32-C31
 1.5 with sigma of 0.02
 O3-C38 = O3-C37 = O3-C49 = O3-C28
 1.4 with sigma of 0.02
 C47-C38 = C37-C36 = C48-C47 = C36-C35 = C49-C48 = C35-C28
 1.5 with sigma of 0.02
 O5-C43 \\sim O5-C44
 with sigma of 0.04
 C43-C45 \\sim C46-C44
 with sigma of 0.04
 C38-C49 \\sim C28-C37
 with sigma of 0.02
3. Uiso/Uaniso restraints and constraints
O5 \\sim C46 \\sim C43 \\sim C44 \\sim C45: within 2A with sigma of 0.04 and
sigma for terminal atoms of 0.08 within 2A
Uanis(C33) \\sim Ueq, Uanis(C40) \\sim Ueq: with sigma of 0.01 and sigma for
terminal atoms of 0.02
Uiso(C43) = Uiso(O5) = Uiso(C46) = Uiso(C45) = Uiso(C44)
Uiso(C35) = Uiso(C37) = Uiso(C36) = Uiso(C47) = Uiso(C38) = Uiso(C49) =
Uiso(C48) = Uiso(C28)
4. Rigid body (RIGU) restrains
 O5, C46, C43, C44, C45
 with sigma for 1-2 distances of 0.004 and sigma for 1-3 distances of 0.004
 O2, C34, C33, C32, C31
 with sigma for 1-2 distances of 0.004 and sigma for 1-3 distances of 0.004
 O4, C42, C41, C40, C39
 with sigma for 1-2 distances of 0.004 and sigma for 1-3 distances of 0.004
 O1, C27, C28A, C29, C30
 with sigma for 1-2 distances of 0.004 and sigma for 1-3 distances of 0.004
 O1, C27, C28B, C29, C30
 with sigma for 1-2 distances of 0.004 and sigma for 1-3 distances of 0.004
5. Others
 Sof(H27C)=Sof(H27D)=Sof(H29C)=Sof(H29D)=Sof(C28B)=Sof(H28A)=Sof(H28B)=1-FVAR(1)
 Sof(H27A)=Sof(H27B)=Sof(H29A)=Sof(H29B)=Sof(C28A)=Sof(H28C)=Sof(H28D)=FVAR(1)
 Sof(C47)=Sof(H47A)=Sof(H47B)=Sof(C38)=Sof(H38A)=Sof(H38B)=Sof(C49)=Sof(H49A)=
 Sof(H49B)=Sof(C48)=Sof(H48A)=Sof(H48B)=1-FVAR(2)
 Sof(C28)=Sof(H28E)=Sof(H28F)=Sof(C35)=Sof(H35A)=Sof(H35B)=Sof(C37)=Sof(H37A)=
 Sof(H37B)=Sof(C36)=Sof(H36A)=Sof(H36B)=FVAR(2)
 Fixed Sof: O5(0.5) C46(0.5) H46A(0.5) H46B(0.5) C43(0.5) H43A(0.5) H43B(0.5)
 C44(0.5) H44A(0.5) H44B(0.5) C45(0.5) H45A(0.5) H45B(0.5)
6.a Ternary CH refined with riding coordinates:
 C21(H21), C12(H12), C24(H24), C9(H9)
6.b Secondary CH2 refined with riding coordinates:
 C27(H27C,H27D), C27(H27A,H27B), C30(H30A,H30B), C42(H42A,H42B), C41(H41A,
 H41B), C31(H31A,H31B), C29(H29C,H29D), C29(H29A,H29B), C39(H39A,H39B),
 C40(H40A,H40B), C32(H32A,H32B), C34(H34A,H34B), C28B(H28A,H28B), C33(H33A,
 H33B), C46(H46A,H46B), C43(H43A,H43B), C44(H44A,H44B), C45(H45A,H45B),
 C28A(H28C,H28D), C28(H28E,H28F), C35(H35A,H35B), C37(H37A,H37B), C36(H36A,
 H36B), C47(H47A,H47B), C38(H38A,H38B), C49(H49A,H49B), C48(H48A,H48B)
6.c Aromatic/amide H refined with riding coordinates:
 C19(H19), C5(H5), C7(H7), C17(H17), C18(H18), C6(H6)
6.d Idealised Me refined as rotating group:
 C1(H1A,H1B,H1C), C2(H2A,H2B,H2C), C23(H23A,H23B,H23C), C22(H22A,H22B,H22C),
 C26(H26A,H26B,H26C), C11(H11A,H11B,H11C), C13(H13A,H13B,H13C), C25(H25A,H25B,
 H25C), C14(H14A,H14B,H14C), C10(H10A,H10B,H10C)
;
_olex2_submission_special_instructions 'No special instructions were received'

loop_
_space_group_symop_operation_xyz
'x, y, z'
'-x+1/2, y+1/2, -z+1/2'
'-x, -y, -z'
'x-1/2, -y-1/2, z-1/2'

loop_
_atom_site_label
_atom_site_type_symbol
_atom_site_fract_x
_atom_site_fract_y
_atom_site_fract_z
_atom_site_U_iso_or_equiv
_atom_site_adp_type
_atom_site_occupancy
_atom_site_site_symmetry_order
_atom_site_calc_flag
_atom_site_refinement_flags_posn
_atom_site_refinement_flags_adp
_atom_site_refinement_flags_occupancy
_atom_site_disorder_assembly
_atom_site_disorder_group
Y1 Y 0.50895(5) 0.59788(3) 0.44215(3) 0.0249(2) Uani 1 1 d . . . . .
Cl2 Cl 0.57152(13) 0.45568(9) 0.45021(8) 0.0333(4) Uani 1 1 d . . . . .
Cl1 Cl 0.45498(14) 0.72445(9) 0.49121(9) 0.0411(5) Uani 1 1 d . . . . .
Si1 Si 0.44043(14) 0.63914(9) 0.31364(9) 0.0267(4) Uani 1 1 d . . . . .
O1 O 0.6868(3) 0.6185(2) 0.4897(2) 0.0382(12) Uani 1 1 d . . . . .
N2 N 0.3834(4) 0.5828(3) 0.3646(2) 0.0268(13) Uani 1 1 d . . . . .
N1 N 0.5582(4) 0.6547(3) 0.3572(2) 0.0246(12) Uani 1 1 d . . . . .
O4 O 0.2775(4) 0.7677(3) 0.6107(3) 0.0615(16) Uani 1 1 d . . . . .
C21 C 0.1915(5) 0.6560(4) 0.4032(3) 0.0330(17) Uani 1 1 d . . . . .
H21 H 0.263494 0.677977 0.401412 0.040 Uiso 1 1 calc R U . . .
O2 O 0.5004(5) 0.8481(4) 0.6080(3) 0.079(2) Uani 1 1 d . . . . .
C19 C 0.1749(5) 0.4479(4) 0.3062(3) 0.0387(18) Uani 1 1 d . . . . .
H19 H 0.169518 0.402090 0.284920 0.046 Uiso 1 1 calc R U . . .
C5 C 0.8216(5) 0.6692(4) 0.2970(3) 0.0364(18) Uani 1 1 d . . . . .
H5 H 0.874536 0.637375 0.283597 0.044 Uiso 1 1 calc R U . . .
C3 C 0.6496(5) 0.6857(3) 0.3350(3) 0.0260(15) Uani 1 1 d . . . . .
C7 C 0.7646(5) 0.7896(4) 0.3180(3) 0.0395(18) Uani 1 1 d . . . . .
H7 H 0.777153 0.841421 0.318904 0.047 Uiso 1 1 calc R U . . .
C16 C 0.1890(5) 0.5827(3) 0.3682(3) 0.0280(15) Uani 1 1 d . . . . .
C4 C 0.7277(5) 0.6381(3) 0.3135(3) 0.0295(16) Uani 1 1 d . . . . .
C20 C 0.2745(5) 0.4796(3) 0.3188(3) 0.0315(16) Uani 1 1 d . . . . .
C17 C 0.0921(5) 0.5475(4) 0.3547(3) 0.0401(19) Uani 1 1 d . . . . .
H17 H 0.029828 0.570042 0.367140 0.048 Uiso 1 1 calc R U . . .
C15 C 0.2834(5) 0.5488(3) 0.3503(3) 0.0249(15) Uani 1 1 d . . . . .
C8 C 0.6680(5) 0.7627(4) 0.3362(3) 0.0330(17) Uani 1 1 d . . . . .
C12 C 0.5880(5) 0.8175(4) 0.3566(3) 0.0363(17) Uani 1 1 d . . . . .
H12 H 0.527324 0.788820 0.370784 0.044 Uiso 1 1 calc R U . . .
C18 C 0.0835(5) 0.4806(4) 0.3235(4) 0.044(2) Uani 1 1 d . . . . .
H18 H 0.016450 0.457734 0.314262 0.053 Uiso 1 1 calc R U . . .
C6 C 0.8406(5) 0.7440(4) 0.2992(3) 0.043(2) Uani 1 1 d . . . . .
H6 H 0.905619 0.763436 0.287866 0.051 Uiso 1 1 calc R U . . .
C1 C 0.3555(5) 0.7222(4) 0.2931(3) 0.0380(18) Uani 1 1 d . . . . .
H1A H 0.283356 0.706102 0.279641 0.057 Uiso 1 1 calc R U . . .
H1B H 0.384780 0.749588 0.259762 0.057 Uiso 1 1 calc R U . . .
H1C H 0.354056 0.754387 0.329132 0.057 Uiso 1 1 calc R U . . .
C2 C 0.4594(5) 0.5987(4) 0.2365(3) 0.0404(18) Uani 1 1 d . . . . .
H2A H 0.505356 0.631130 0.214694 0.061 Uiso 1 1 calc R U . . .
H2B H 0.390520 0.594029 0.212580 0.061 Uiso 1 1 calc R U . . .
H2C H 0.492108 0.549737 0.241791 0.061 Uiso 1 1 calc R U . . .
C24 C 0.3701(5) 0.4368(4) 0.3019(4) 0.0413(19) Uani 1 1 d . . . . .
H24 H 0.433975 0.468710 0.311266 0.050 Uiso 1 1 calc R U . . .
C23 C 0.1747(6) 0.6432(4) 0.4707(3) 0.046(2) Uani 1 1 d . . . . .
H23A H 0.104932 0.621004 0.473852 0.070 Uiso 1 1 calc R U . . .
H23B H 0.178790 0.690637 0.492612 0.070 Uiso 1 1 calc R U . . .
H23C H 0.229696 0.609906 0.489140 0.070 Uiso 1 1 calc R U . . .
C9 C 0.7128(5) 0.5551(4) 0.3098(4) 0.0404(19) Uani 1 1 d . . . . .
H9 H 0.637620 0.544624 0.317408 0.048 Uiso 1 1 calc R U . . .
C22 C 0.1105(5) 0.7115(4) 0.3741(4) 0.051(2) Uani 1 1 d . . . . .
H22A H 0.123093 0.719445 0.330945 0.076 Uiso 1 1 calc R U . . .
H22B H 0.117732 0.758592 0.396306 0.076 Uiso 1 1 calc R U . . .
H22C H 0.038834 0.692027 0.376354 0.076 Uiso 1 1 calc R U . . .
C26 C 0.3860(6) 0.3655(4) 0.3404(4) 0.056(2) Uani 1 1 d . . . . .
H26A H 0.387932 0.377731 0.384221 0.084 Uiso 1 1 calc R U . . .
H26B H 0.452865 0.341977 0.332077 0.084 Uiso 1 1 calc R U . . .
H26C H 0.327271 0.331357 0.329454 0.084 Uiso 1 1 calc R U . . .
C27 C 0.7359(6) 0.6907(4) 0.4889(4) 0.0471(19) Uani 1 1 d . . . . .
H27C H 0.725087 0.718210 0.527003 0.057 Uiso 0.65(4) 1 calc R U P A 2
H27D H 0.705117 0.719827 0.453250 0.057 Uiso 0.65(4) 1 calc R U P A 2
H27A H 0.688630 0.728790 0.504138 0.057 Uiso 0.35(4) 1 calc R U P A 1
H27B H 0.750864 0.703965 0.446522 0.057 Uiso 0.35(4) 1 calc R U P A 1
C30 C 0.7628(5) 0.5693(4) 0.5233(4) 0.050(2) Uani 1 1 d . . . . .
H30A H 0.762465 0.519999 0.503491 0.060 Uiso 1 1 calc R U . . .
H30B H 0.745486 0.563171 0.566287 0.060 Uiso 1 1 calc R U . . .
C11 C 0.7829(6) 0.5170(4) 0.3609(4) 0.056(2) Uani 1 1 d . . . . .
H11A H 0.857475 0.525108 0.354325 0.085 Uiso 1 1 calc R U . . .
H11B H 0.767873 0.463863 0.360338 0.085 Uiso 1 1 calc R U . . .
H11C H 0.768386 0.537747 0.400726 0.085 Uiso 1 1 calc R U . . .
C13 C 0.5449(6) 0.8670(4) 0.3031(4) 0.047(2) Uani 1 1 d . . . . .
H13A H 0.601263 0.899712 0.291274 0.070 Uiso 1 1 calc R U . . .
H13B H 0.486175 0.896919 0.315837 0.070 Uiso 1 1 calc R U . . .
H13C H 0.519571 0.836084 0.267972 0.070 Uiso 1 1 calc R U . . .
C42 C 0.2721(7) 0.6941(5) 0.6344(4) 0.059(2) Uani 1 1 d . . . . .
H42A H 0.314370 0.690058 0.674609 0.071 Uiso 1 1 calc R U . . .
H42B H 0.299709 0.658158 0.605631 0.071 Uiso 1 1 calc R U . . .
C25 C 0.3635(7) 0.4168(5) 0.2336(4) 0.062(2) Uani 1 1 d . . . . .
H25A H 0.303687 0.383228 0.223762 0.093 Uiso 1 1 calc R U . . .
H25B H 0.429266 0.392441 0.224326 0.093 Uiso 1 1 calc R U . . .
H25C H 0.353292 0.461909 0.208873 0.093 Uiso 1 1 calc R U . . .
C14 C 0.6320(7) 0.8667(4) 0.4098(4) 0.058(2) Uani 1 1 d . . . . .
H14A H 0.656807 0.835676 0.444965 0.088 Uiso 1 1 calc R U . . .
H14B H 0.576205 0.899911 0.421561 0.088 Uiso 1 1 calc R U . . .
H14C H 0.691161 0.895966 0.396913 0.088 Uiso 1 1 calc R U . . .
C41 C 0.1571(7) 0.6793(5) 0.6415(5) 0.076(3) Uani 1 1 d . . . . .
H41A H 0.123904 0.650999 0.605996 0.091 Uiso 1 1 calc R U . . .
H41B H 0.148307 0.651516 0.679738 0.091 Uiso 1 1 calc R U . . .
C31 C 0.6067(6) 0.8283(5) 0.5985(4) 0.064(2) Uani 1 1 d D . . . .
H31A H 0.628264 0.851305 0.560472 0.076 Uiso 1 1 calc R U . . .
H31B H 0.613551 0.773911 0.595090 0.076 Uiso 1 1 calc R U . . .
C29 C 0.8711(7) 0.6065(5) 0.5213(6) 0.089(4) Uani 1 1 d . . . . .
H29C H 0.902494 0.618011 0.563322 0.107 Uiso 0.65(4) 1 calc R U P A 2
H29D H 0.920231 0.573906 0.501051 0.107 Uiso 0.65(4) 1 calc R U P A 2
H29A H 0.922690 0.589326 0.554962 0.107 Uiso 0.35(4) 1 calc R U P A 1
H29B H 0.900538 0.599072 0.481256 0.107 Uiso 0.35(4) 1 calc R U P A 1
C10 C 0.7304(7) 0.5230(5) 0.2469(5) 0.074(3) Uani 1 1 d . . . . .
H10A H 0.684213 0.548254 0.215122 0.111 Uiso 1 1 calc R U . . .
H10B H 0.713896 0.470014 0.246340 0.111 Uiso 1 1 calc R U . . .
H10C H 0.804508 0.530075 0.238746 0.111 Uiso 1 1 calc R U . . .
C39 C 0.1795(8) 0.8030(6) 0.6198(6) 0.105(4) Uani 1 1 d . . . . .
H39A H 0.192236 0.845299 0.648318 0.126 Uiso 1 1 calc R U . . .
H39B H 0.146757 0.822234 0.580113 0.126 Uiso 1 1 calc R U . . .
C40 C 0.1121(9) 0.7532(6) 0.6438(6) 0.108(4) Uani 1 1 d . U . . .
H40A H 0.042099 0.754528 0.619816 0.130 Uiso 1 1 calc R U . . .
H40B H 0.102172 0.766448 0.686911 0.130 Uiso 1 1 calc R U . . .
C32 C 0.6730(8) 0.8562(6) 0.6531(5) 0.093(3) Uani 1 1 d D . . . .
H32A H 0.723312 0.817833 0.669781 0.111 Uiso 1 1 calc R U . . .
H32B H 0.713330 0.900655 0.642570 0.111 Uiso 1 1 calc R U . . .
C34 C 0.4954(10) 0.8798(8) 0.6667(5) 0.126(5) Uani 1 1 d D . . . .
H34A H 0.473493 0.932246 0.662839 0.152 Uiso 1 1 calc R U . . .
H34B H 0.443379 0.852926 0.689573 0.152 Uiso 1 1 calc R U . . .
C28B C 0.8496(10) 0.6776(8) 0.4841(14) 0.063(6) Uani 0.65(4) 1 d . . P A 2
H28A H 0.892773 0.719187 0.502107 0.076 Uiso 0.65(4) 1 calc R U P A 2
H28B H 0.864607 0.670774 0.440798 0.076 Uiso 0.65(4) 1 calc R U P A 2
C33 C 0.5959(11) 0.8745(9) 0.6975(6) 0.148(5) Uani 1 1 d D U . . .
H33A H 0.596534 0.835495 0.729354 0.178 Uiso 1 1 calc R U . . .
H33B H 0.615281 0.922008 0.717991 0.178 Uiso 1 1 calc R U . . .
O5 O -0.0558(14) 0.8977(9) 0.4669(9) 0.121(4) Uiso 0.5 1 d D U P B -1
C46 C -0.033(2) 0.9319(11) 0.5242(11) 0.121(4) Uiso 0.5 1 d D U P B -1
H46A H 0.022730 0.902440 0.547985 0.145 Uiso 0.5 1 calc R U P B -1
H46B H -0.096840 0.930220 0.546734 0.145 Uiso 0.5 1 calc R U P B -1
C43 C 0.005(3) 1.0126(11) 0.5228(9) 0.121(4) Uiso 0.5 1 d D U P B -1
H43A H 0.077009 1.018765 0.544308 0.145 Uiso 0.5 1 calc R U P B -1
H43B H -0.044495 1.046851 0.540677 0.145 Uiso 0.5 1 calc R U P B -1
C44 C 0.006(2) 1.0237(12) 0.4497(10) 0.121(4) Uiso 0.5 1 d D U P B -1
H44A H -0.040108 1.065575 0.435281 0.145 Uiso 0.5 1 calc R U P B -1
H44B H 0.078472 1.032933 0.438283 0.145 Uiso 0.5 1 calc R U P B -1
C45 C -0.036(2) 0.9522(12) 0.4232(10) 0.121(4) Uiso 0.5 1 d D U P B -1
H45A H -0.103245 0.962355 0.397652 0.145 Uiso 0.5 1 calc R U P B -1
H45B H 0.014828 0.932261 0.395797 0.145 Uiso 0.5 1 calc R U P B -1
Li1 Li 0.3831(11) 0.8018(8) 0.5608(8) 0.064(4) Uani 1 1 d . . . . .
C28A C 0.838(2) 0.6859(17) 0.530(3) 0.073(10) Uani 0.35(4) 1 d . . P A 1
H28C H 0.825275 0.695735 0.573642 0.087 Uiso 0.35(4) 1 calc R U P A 1
H28D H 0.891170 0.721090 0.517334 0.087 Uiso 0.35(4) 1 calc R U P A 1
O3 O 0.3114(6) 0.8778(3) 0.5127(4) 0.098(3) Uani 1 1 d D . . . .
C28 C 0.340(2) 0.9502(8) 0.5241(9) 0.112(3) Uiso 0.59(2) 1 d D . P C 1
H28E H 0.417547 0.952853 0.534316 0.135 Uiso 0.59(2) 1 calc R U P C 1
H28F H 0.305401 0.968133 0.560156 0.135 Uiso 0.59(2) 1 calc R U P C 1
C35 C 0.309(2) 1.0000(12) 0.4697(9) 0.112(3) Uiso 0.59(2) 1 d D . P C 1
H35A H 0.240064 1.024054 0.473526 0.135 Uiso 0.59(2) 1 calc R U P C 1
H35B H 0.363534 1.038660 0.465404 0.135 Uiso 0.59(2) 1 calc R U P C 1
C37 C 0.287(2) 0.8762(11) 0.4460(8) 0.112(3) Uiso 0.59(2) 1 d D . P C 1
H37A H 0.212872 0.860803 0.436283 0.135 Uiso 0.59(2) 1 calc R U P C 1
H37B H 0.333230 0.839213 0.428088 0.135 Uiso 0.59(2) 1 calc R U P C 1
C36 C 0.304(2) 0.9487(13) 0.4181(9) 0.112(3) Uiso 0.59(2) 1 d D . P C 1
H36A H 0.370222 0.949459 0.397596 0.135 Uiso 0.59(2) 1 calc R U P C 1
H36B H 0.243940 0.961312 0.387558 0.135 Uiso 0.59(2) 1 calc R U P C 1
C47 C 0.321(3) 0.905(2) 0.4258(16) 0.112(3) Uiso 0.41(2) 1 d D . P C 2
H47A H 0.285652 0.918853 0.385171 0.135 Uiso 0.41(2) 1 calc R U P C 2
H47B H 0.384471 0.875199 0.419480 0.135 Uiso 0.41(2) 1 calc R U P C 2
C38 C 0.245(2) 0.8606(17) 0.4622(11) 0.112(3) Uiso 0.41(2) 1 d D . P C 2
H38A H 0.173492 0.882302 0.462062 0.135 Uiso 0.41(2) 1 calc R U P C 2
H38B H 0.241953 0.807218 0.452134 0.135 Uiso 0.41(2) 1 calc R U P C 2
C49 C 0.294(3) 0.9539(10) 0.5216(13) 0.112(3) Uiso 0.41(2) 1 d D . P C 2
H49A H 0.330543 0.973107 0.560392 0.135 Uiso 0.41(2) 1 calc R U P C 2
H49B H 0.218557 0.967717 0.517962 0.135 Uiso 0.41(2) 1 calc R U P C 2
C48 C 0.351(3) 0.9746(19) 0.4644(13) 0.112(3) Uiso 0.41(2) 1 d D . P C 2
H48A H 0.428648 0.979253 0.473854 0.135 Uiso 0.41(2) 1 calc R U P C 2
H48B H 0.322398 1.020378 0.444471 0.135 Uiso 0.41(2) 1 calc R U P C 2

loop_
_atom_site_aniso_label
_atom_site_aniso_U_11
_atom_site_aniso_U_22
_atom_site_aniso_U_33
_atom_site_aniso_U_23
_atom_site_aniso_U_13
_atom_site_aniso_U_12
Y1 0.0175(3) 0.0299(4) 0.0273(4) 0.0059(3) 0.0012(2) -0.0016(3)
Cl2 0.0287(9) 0.0336(9) 0.0391(11) 0.0098(8) 0.0117(8) 0.0041(7)
Cl1 0.0432(11) 0.0379(10) 0.0428(12) -0.0048(8) 0.0059(9) -0.0030(8)
Si1 0.0218(10) 0.0289(10) 0.0289(11) 0.0047(8) -0.0005(8) -0.0018(8)
O1 0.023(2) 0.046(3) 0.045(3) 0.016(2) -0.005(2) -0.007(2)
N2 0.015(3) 0.027(3) 0.038(4) 0.003(2) 0.000(2) -0.002(2)
N1 0.019(3) 0.022(3) 0.033(3) 0.004(2) 0.002(2) -0.004(2)
O4 0.050(3) 0.055(3) 0.083(5) -0.012(3) 0.024(3) 0.002(3)
C21 0.021(4) 0.038(4) 0.040(5) -0.008(3) -0.001(3) -0.002(3)
O2 0.054(3) 0.116(5) 0.070(4) -0.055(4) 0.019(3) -0.019(3)
C19 0.029(4) 0.038(4) 0.048(5) -0.008(3) -0.003(4) -0.006(3)
C5 0.018(4) 0.053(5) 0.040(5) 0.010(4) 0.010(3) 0.003(3)
C3 0.024(4) 0.025(4) 0.027(4) 0.009(3) -0.006(3) -0.002(3)
C7 0.037(4) 0.039(4) 0.042(5) 0.013(3) 0.002(4) -0.011(4)
C16 0.021(3) 0.034(4) 0.028(4) 0.001(3) 0.000(3) 0.000(3)
C4 0.022(4) 0.036(4) 0.030(4) 0.008(3) 0.000(3) 0.003(3)
C20 0.028(4) 0.031(4) 0.036(4) 0.003(3) 0.006(3) -0.006(3)
C17 0.020(4) 0.058(5) 0.043(5) -0.012(4) 0.008(3) -0.007(3)
C15 0.025(4) 0.029(4) 0.020(4) 0.008(3) -0.002(3) -0.002(3)
C8 0.032(4) 0.036(4) 0.030(4) 0.012(3) -0.003(3) -0.002(3)
C12 0.034(4) 0.030(4) 0.044(5) 0.003(3) 0.001(3) -0.005(3)
C18 0.022(4) 0.050(5) 0.058(6) -0.009(4) -0.003(4) -0.013(3)
C6 0.022(4) 0.055(5) 0.052(5) 0.022(4) 0.002(4) -0.012(4)
C1 0.032(4) 0.037(4) 0.044(5) 0.009(3) -0.006(3) 0.001(3)
C2 0.036(4) 0.053(5) 0.032(4) 0.004(4) 0.002(3) -0.010(4)
C24 0.031(4) 0.036(4) 0.059(6) -0.007(4) 0.012(4) -0.002(3)
C23 0.034(4) 0.066(5) 0.040(5) -0.013(4) 0.006(4) 0.000(4)
C9 0.026(4) 0.035(4) 0.062(6) 0.001(4) 0.010(4) 0.008(3)
C22 0.027(4) 0.050(5) 0.074(6) -0.007(4) -0.003(4) 0.013(4)
C26 0.042(5) 0.036(4) 0.090(7) -0.004(4) 0.003(5) 0.002(4)
C27 0.038(4) 0.051(4) 0.051(5) 0.011(4) -0.004(4) -0.011(3)
C30 0.025(4) 0.072(5) 0.050(5) 0.030(4) -0.014(4) -0.004(3)
C11 0.031(4) 0.043(5) 0.097(7) 0.023(4) 0.011(5) 0.001(4)
C13 0.047(5) 0.040(4) 0.052(5) 0.007(4) 0.002(4) 0.004(4)
C42 0.057(5) 0.067(5) 0.054(6) 0.002(4) 0.008(4) 0.011(4)
C25 0.052(5) 0.068(6) 0.069(7) -0.021(5) 0.022(5) -0.008(4)
C14 0.073(6) 0.044(5) 0.056(6) -0.011(4) -0.008(5) -0.003(4)
C41 0.076(6) 0.065(5) 0.093(8) 0.002(5) 0.044(6) 0.004(5)
C31 0.051(5) 0.088(7) 0.051(5) -0.004(5) -0.001(4) -0.005(4)
C29 0.032(4) 0.096(7) 0.132(10) 0.042(7) -0.026(5) -0.021(4)
C10 0.065(6) 0.065(6) 0.095(8) -0.021(5) 0.025(6) 0.004(5)
C39 0.079(7) 0.070(6) 0.175(13) 0.022(7) 0.067(8) 0.030(5)
C40 0.090(6) 0.079(5) 0.164(9) 0.002(6) 0.056(6) 0.010(5)
C32 0.089(7) 0.102(8) 0.079(7) -0.009(6) -0.029(5) -0.010(6)
C34 0.108(8) 0.190(13) 0.086(8) -0.083(9) 0.040(6) -0.032(8)
C28B 0.038(6) 0.069(8) 0.084(17) 0.013(8) 0.009(8) -0.020(5)
C33 0.160(8) 0.181(9) 0.100(7) -0.053(7) -0.009(6) 0.029(8)
Li1 0.050(9) 0.060(9) 0.084(12) -0.024(8) 0.011(8) -0.009(7)
C28A 0.049(13) 0.089(9) 0.08(2) 0.037(14) -0.024(13) -0.035(8)
O3 0.114(6) 0.034(3) 0.150(8) -0.002(4) 0.027(5) 0.001(4)

loop_
_atom_type_symbol
_atom_type_description
_atom_type_scat_dispersion_real
_atom_type_scat_dispersion_imag
_atom_type_scat_source
C C 0.0033 0.0016 'International Tables Vol C Tables 4.2.6.8 and 6.1.1.4'
H H 0.0000 0.0000 'International Tables Vol C Tables 4.2.6.8 and 6.1.1.4'
Cl Cl 0.1484 0.1585 'International Tables Vol C Tables 4.2.6.8 and 6.1.1.4'
Li Li -0.0003 0.0001 'International Tables Vol C Tables 4.2.6.8 and 6.1.1.4'
N N 0.0061 0.0033 'International Tables Vol C Tables 4.2.6.8 and 6.1.1.4'
O O 0.0106 0.0060 'International Tables Vol C Tables 4.2.6.8 and 6.1.1.4'
Si Si 0.0817 0.0704 'International Tables Vol C Tables 4.2.6.8 and 6.1.1.4'
Y Y -2.7962 3.5667 'International Tables Vol C Tables 4.2.6.8 and 6.1.1.4'

loop_
_geom_angle_atom_site_label_1
_geom_angle_atom_site_label_2
_geom_angle_atom_site_label_3
_geom_angle
_geom_angle_site_symmetry_1
_geom_angle_site_symmetry_3
_geom_angle_publ_flag
Cl2 Y1 Cl2 75.16(6) . 3_666 ?
Cl2 Y1 Si1 141.34(5) 3_666 . ?
Cl2 Y1 Si1 111.26(6) . . ?
Cl1 Y1 Cl2 152.38(6) . . ?
Cl1 Y1 Cl2 80.37(5) . 3_666 ?
Cl1 Y1 Si1 95.84(6) . . ?
O1 Y1 Cl2 82.01(11) . . ?
O1 Y1 Cl2 95.03(12) . 3_666 ?
O1 Y1 Cl1 87.61(12) . . ?
O1 Y1 Si1 123.40(11) . . ?
N2 Y1 Cl2 96.82(13) . . ?
N2 Y1 Cl2 107.68(14) . 3_666 ?
N2 Y1 Cl1 102.73(13) . . ?
N2 Y1 Si1 35.22(13) . . ?
N2 Y1 O1 156.23(17) . . ?
N2 Y1 N1 70.33(18) . . ?
N1 Y1 Cl2 112.75(13) . . ?
N1 Y1 Cl2 171.87(13) . 3_666 ?
N1 Y1 Cl1 92.29(13) . . ?
N1 Y1 Si1 35.39(13) . . ?
N1 Y1 O1 88.12(16) . . ?
Y1 Cl2 Y1 104.84(6) . 3_666 ?
Li1 Cl1 Y1 157.2(4) . . ?
N2 Si1 Y1 48.71(17) . . ?
N2 Si1 N1 97.7(2) . . ?
N2 Si1 C1 111.3(3) . . ?
N2 Si1 C2 116.6(3) . . ?
N1 Si1 Y1 49.48(17) . . ?
N1 Si1 C1 116.9(3) . . ?
N1 Si1 C2 112.7(3) . . ?
C1 Si1 Y1 122.8(2) . . ?
C2 Si1 Y1 134.8(2) . . ?
C2 Si1 C1 102.4(3) . . ?
C27 O1 Y1 121.1(4) . . ?
C27 O1 C30 106.9(5) . . ?
C30 O1 Y1 132.0(4) . . ?
Si1 N2 Y1 96.1(2) . . ?
C15 N2 Y1 141.4(4) . . ?
C15 N2 Si1 122.3(4) . . ?
Si1 N1 Y1 95.1(2) . . ?
C3 N1 Y1 139.4(4) . . ?
C3 N1 Si1 125.1(4) . . ?
C42 O4 Li1 124.5(6) . . ?
C39 O4 C42 107.2(6) . . ?
C39 O4 Li1 127.0(7) . . ?
C16 C21 H21 107.7 . . ?
C16 C21 C22 112.1(6) . . ?
C23 C21 H21 107.7 . . ?
C23 C21 C16 110.7(6) . . ?
C23 C21 C22 110.7(6) . . ?
C22 C21 H21 107.7 . . ?
C31 O2 Li1 120.6(6) . . ?
C34 O2 C31 110.6(7) . . ?
C34 O2 Li1 124.6(7) . . ?
C20 C19 H19 118.7 . . ?
C18 C19 H19 118.7 . . ?
C18 C19 C20 122.6(6) . . ?
C4 C5 H5 118.7 . . ?
C6 C5 H5 118.7 . . ?
C6 C5 C4 122.6(6) . . ?
N1 C3 C4 119.4(5) . . ?
C8 C3 N1 121.6(6) . . ?
C8 C3 C4 119.0(6) . . ?
C8 C7 H7 118.9 . . ?
C6 C7 H7 118.9 . . ?
C6 C7 C8 122.3(7) . . ?
C17 C16 C21 118.8(6) . . ?
C17 C16 C15 119.4(6) . . ?
C15 C16 C21 121.8(5) . . ?
C5 C4 C3 118.6(6) . . ?
C5 C4 C9 119.5(6) . . ?
C3 C4 C9 121.9(6) . . ?
C19 C20 C15 119.1(6) . . ?
C19 C20 C24 118.4(6) . . ?
C15 C20 C24 122.4(6) . . ?
C16 C17 H17 118.9 . . ?
C18 C17 C16 122.2(6) . . ?
C18 C17 H17 118.9 . . ?
N2 C15 C16 120.6(5) . . ?
N2 C15 C20 121.0(5) . . ?
C20 C15 C16 118.4(5) . . ?
C3 C8 C12 122.6(6) . . ?
C7 C8 C3 118.7(6) . . ?
C7 C8 C12 118.7(6) . . ?
C8 C12 H12 107.8 . . ?
C8 C12 C13 111.1(6) . . ?
C8 C12 C14 113.4(6) . . ?
C13 C12 H12 107.8 . . ?
C14 C12 H12 107.8 . . ?
C14 C12 C13 108.7(6) . . ?
C19 C18 C17 118.3(6) . . ?
C19 C18 H18 120.9 . . ?
C17 C18 H18 120.9 . . ?
C5 C6 H6 120.6 . . ?
C7 C6 C5 118.8(6) . . ?
C7 C6 H6 120.6 . . ?
Si1 C1 H1A 109.5 . . ?
Si1 C1 H1B 109.5 . . ?
Si1 C1 H1C 109.5 . . ?
H1A C1 H1B 109.5 . . ?
H1A C1 H1C 109.5 . . ?
H1B C1 H1C 109.5 . . ?
Si1 C2 H2A 109.5 . . ?
Si1 C2 H2B 109.5 . . ?
Si1 C2 H2C 109.5 . . ?
H2A C2 H2B 109.5 . . ?
H2A C2 H2C 109.5 . . ?
H2B C2 H2C 109.5 . . ?
C20 C24 H24 107.9 . . ?
C20 C24 C26 111.3(6) . . ?
C20 C24 C25 112.5(6) . . ?
C26 C24 H24 107.9 . . ?
C25 C24 H24 107.9 . . ?
C25 C24 C26 109.1(6) . . ?
C21 C23 H23A 109.5 . . ?
C21 C23 H23B 109.5 . . ?
C21 C23 H23C 109.5 . . ?
H23A C23 H23B 109.5 . . ?
H23A C23 H23C 109.5 . . ?
H23B C23 H23C 109.5 . . ?
C4 C9 H9 107.2 . . ?
C4 C9 C11 110.3(6) . . ?
C4 C9 C10 113.3(6) . . ?
C11 C9 H9 107.2 . . ?
C11 C9 C10 111.3(6) . . ?
C10 C9 H9 107.2 . . ?
C21 C22 H22A 109.5 . . ?
C21 C22 H22B 109.5 . . ?
C21 C22 H22C 109.5 . . ?
H22A C22 H22B 109.5 . . ?
H22A C22 H22C 109.5 . . ?
H22B C22 H22C 109.5 . . ?
C24 C26 H26A 109.5 . . ?
C24 C26 H26B 109.5 . . ?
C24 C26 H26C 109.5 . . ?
H26A C26 H26B 109.5 . . ?
H26A C26 H26C 109.5 . . ?
H26B C26 H26C 109.5 . . ?
O1 C27 H27C 110.5 . . ?
O1 C27 H27D 110.5 . . ?
O1 C27 H27A 110.4 . . ?
O1 C27 H27B 110.4 . . ?
O1 C27 C28B 106.3(8) . . ?
O1 C27 C28A 106.6(11) . . ?
H27C C27 H27D 108.7 . . ?
H27A C27 H27B 108.6 . . ?
C28B C27 H27C 110.5 . . ?
C28B C27 H27D 110.5 . . ?
C28A C27 H27A 110.4 . . ?
C28A C27 H27B 110.4 . . ?
O1 C30 H30A 110.6 . . ?
O1 C30 H30B 110.6 . . ?
O1 C30 C29 105.7(6) . . ?
H30A C30 H30B 108.7 . . ?
C29 C30 H30A 110.6 . . ?
C29 C30 H30B 110.6 . . ?
C9 C11 H11A 109.5 . . ?
C9 C11 H11B 109.5 . . ?
C9 C11 H11C 109.5 . . ?
H11A C11 H11B 109.5 . . ?
H11A C11 H11C 109.5 . . ?
H11B C11 H11C 109.5 . . ?
C12 C13 H13A 109.5 . . ?
C12 C13 H13B 109.5 . . ?
C12 C13 H13C 109.5 . . ?
H13A C13 H13B 109.5 . . ?
H13A C13 H13C 109.5 . . ?
H13B C13 H13C 109.5 . . ?
O4 C42 H42A 110.5 . . ?
O4 C42 H42B 110.5 . . ?
O4 C42 C41 106.3(7) . . ?
H42A C42 H42B 108.7 . . ?
C41 C42 H42A 110.5 . . ?
C41 C42 H42B 110.5 . . ?
C24 C25 H25A 109.5 . . ?
C24 C25 H25B 109.5 . . ?
C24 C25 H25C 109.5 . . ?
H25A C25 H25B 109.5 . . ?
H25A C25 H25C 109.5 . . ?
H25B C25 H25C 109.5 . . ?
C12 C14 H14A 109.5 . . ?
C12 C14 H14B 109.5 . . ?
C12 C14 H14C 109.5 . . ?
H14A C14 H14B 109.5 . . ?
H14A C14 H14C 109.5 . . ?
H14B C14 H14C 109.5 . . ?
C42 C41 H41A 111.1 . . ?
C42 C41 H41B 111.1 . . ?
H41A C41 H41B 109.1 . . ?
C40 C41 C42 103.1(8) . . ?
C40 C41 H41A 111.1 . . ?
C40 C41 H41B 111.1 . . ?
O2 C31 H31A 110.6 . . ?
O2 C31 H31B 110.6 . . ?
O2 C31 C32 105.9(8) . . ?
H31A C31 H31B 108.7 . . ?
C32 C31 H31A 110.6 . . ?
C32 C31 H31B 110.6 . . ?
C30 C29 H29C 110.7 . . ?
C30 C29 H29D 110.7 . . ?
C30 C29 H29A 112.0 . . ?
C30 C29 H29B 112.0 . . ?
H29C C29 H29D 108.8 . . ?
H29A C29 H29B 109.7 . . ?
C28B C29 C30 105.4(8) . . ?
C28B C29 H29C 110.7 . . ?
C28B C29 H29D 110.7 . . ?
C28A C29 C30 98.6(14) . . ?
C28A C29 H29A 112.0 . . ?
C28A C29 H29B 112.0 . . ?
C9 C10 H10A 109.5 . . ?
C9 C10 H10B 109.5 . . ?
C9 C10 H10C 109.5 . . ?
H10A C10 H10B 109.5 . . ?
H10A C10 H10C 109.5 . . ?
H10B C10 H10C 109.5 . . ?
O4 C39 H39A 109.7 . . ?
O4 C39 H39B 109.7 . . ?
H39A C39 H39B 108.2 . . ?
C40 C39 O4 109.8(8) . . ?
C40 C39 H39A 109.7 . . ?
C40 C39 H39B 109.7 . . ?
C41 C40 H40A 109.9 . . ?
C41 C40 H40B 109.9 . . ?
C39 C40 C41 109.1(9) . . ?
C39 C40 H40A 109.9 . . ?
C39 C40 H40B 109.9 . . ?
H40A C40 H40B 108.3 . . ?
C31 C32 H32A 111.0 . . ?
C31 C32 H32B 111.0 . . ?
H32A C32 H32B 109.0 . . ?
C33 C32 C31 104.0(9) . . ?
C33 C32 H32A 111.0 . . ?
C33 C32 H32B 111.0 . . ?
O2 C34 H34A 110.2 . . ?
O2 C34 H34B 110.2 . . ?
H34A C34 H34B 108.5 . . ?
C33 C34 O2 107.4(10) . . ?
C33 C34 H34A 110.2 . . ?
C33 C34 H34B 110.2 . . ?
C27 C28B C29 103.1(12) . . ?
C27 C28B H28A 111.1 . . ?
C27 C28B H28B 111.1 . . ?
C29 C28B H28A 111.1 . . ?
C29 C28B H28B 111.1 . . ?
H28A C28B H28B 109.1 . . ?
C32 C33 H33A 109.8 . . ?
C32 C33 H33B 109.8 . . ?
C34 C33 C32 109.3(11) . . ?
C34 C33 H33A 109.8 . . ?
C34 C33 H33B 109.8 . . ?
H33A C33 H33B 108.3 . . ?
C46 O5 C45 105.0(18) . . ?
O5 C46 H46A 108.2 . . ?
O5 C46 H46B 108.2 . . ?
O5 C46 C43 116.2(17) . . ?
H46A C46 H46B 107.4 . . ?
C43 C46 H46A 108.2 . . ?
C43 C46 H46B 108.2 . . ?
C46 C43 H43A 111.9 . . ?
C46 C43 H43B 111.9 . . ?
C46 C43 C44 99.6(11) . . ?
H43A C43 H43B 109.6 . . ?
C44 C43 H43A 111.9 . . ?
C44 C43 H43B 111.9 . . ?
C43 C44 H44A 110.9 . . ?
C43 C44 H44B 110.9 . . ?
H44A C44 H44B 108.9 . . ?
C45 C44 C43 104.2(13) . . ?
C45 C44 H44A 110.9 . . ?
C45 C44 H44B 110.9 . . ?
O5 C45 C44 114.9(17) . . ?
O5 C45 H45A 108.6 . . ?
O5 C45 H45B 108.6 . . ?
C44 C45 H45A 108.6 . . ?
C44 C45 H45B 108.6 . . ?
H45A C45 H45B 107.5 . . ?
O4 Li1 Cl1 121.4(7) . . ?
O4 Li1 O2 112.6(8) . . ?
O4 Li1 O3 102.9(7) . . ?
O2 Li1 Cl1 106.5(6) . . ?
O3 Li1 Cl1 105.6(8) . . ?
O3 Li1 O2 106.8(7) . . ?
C27 C28A C29 102(2) . . ?
C27 C28A H28C 111.3 . . ?
C27 C28A H28D 111.3 . . ?
C29 C28A H28C 111.3 . . ?
C29 C28A H28D 111.3 . . ?
H28C C28A H28D 109.2 . . ?
C28 O3 Li1 118.7(11) . . ?
C28 O3 C37 103.1(11) . . ?
C37 O3 Li1 125.6(11) . . ?
C38 O3 Li1 120.8(15) . . ?
C38 O3 C49 104.0(16) . . ?
C49 O3 Li1 134.3(15) . . ?
O3 C28 H28E 109.1 . . ?
O3 C28 H28F 109.1 . . ?
O3 C28 C35 112.3(15) . . ?
H28E C28 H28F 107.9 . . ?
C35 C28 H28E 109.1 . . ?
C35 C28 H28F 109.1 . . ?
C28 C35 H35A 111.2 . . ?
C28 C35 H35B 111.2 . . ?
H35A C35 H35B 109.1 . . ?
C36 C35 C28 102.7(17) . . ?
C36 C35 H35A 111.2 . . ?
C36 C35 H35B 111.2 . . ?
O3 C37 H37A 109.2 . . ?
O3 C37 H37B 109.2 . . ?
O3 C37 C36 111.9(15) . . ?
H37A C37 H37B 107.9 . . ?
C36 C37 H37A 109.2 . . ?
C36 C37 H37B 109.2 . . ?
C35 C36 C37 104.2(17) . . ?
C35 C36 H36A 110.9 . . ?
C35 C36 H36B 110.9 . . ?
C37 C36 H36A 110.9 . . ?
C37 C36 H36B 110.9 . . ?
H36A C36 H36B 108.9 . . ?
H47A C47 H47B 108.6 . . ?
C38 C47 H47A 110.5 . . ?
C38 C47 H47B 110.5 . . ?
C38 C47 C48 106(2) . . ?
C48 C47 H47A 110.5 . . ?
C48 C47 H47B 110.5 . . ?
O3 C38 C47 86(2) . . ?
O3 C38 H38A 114.3 . . ?
O3 C38 H38B 114.3 . . ?
C47 C38 H38A 114.3 . . ?
C47 C38 H38B 114.3 . . ?
H38A C38 H38B 111.4 . . ?
O3 C49 H49A 113.3 . . ?
O3 C49 H49B 113.3 . . ?
O3 C49 C48 92.1(19) . . ?
H49A C49 H49B 110.6 . . ?
C48 C49 H49A 113.3 . . ?
C48 C49 H49B 113.3 . . ?
C47 C48 H48A 112.2 . . ?
C47 C48 H48B 112.2 . . ?
C49 C48 C47 98(2) . . ?
C49 C48 H48A 112.2 . . ?
C49 C48 H48B 112.2 . . ?
H48A C48 H48B 109.8 . . ?

loop_
_geom_bond_atom_site_label_1
_geom_bond_atom_site_label_2
_geom_bond_distance
_geom_bond_site_symmetry_2
_geom_bond_publ_flag
Y1 Cl2 2.8172(18) 3_666 ?
Y1 Cl2 2.6914(17) . ?
Y1 Cl1 2.6425(18) . ?
Y1 Si1 2.959(2) . ?
Y1 O1 2.427(4) . ?
Y1 N2 2.236(5) . ?
Y1 N1 2.258(5) . ?
Cl1 Li1 2.312(14) . ?
Si1 N2 1.716(5) . ?
Si1 N1 1.721(5) . ?
Si1 C1 1.879(6) . ?
Si1 C2 1.872(7) . ?
O1 C27 1.448(8) . ?
O1 C30 1.459(8) . ?
N2 C15 1.418(7) . ?
N1 C3 1.412(7) . ?
O4 C42 1.431(9) . ?
O4 C39 1.427(10) . ?
O4 Li1 1.903(16) . ?
C21 H21 1.0000 . ?
C21 C16 1.527(9) . ?
C21 C23 1.527(10) . ?
C21 C22 1.533(9) . ?
O2 C31 1.427(10) . ?
O2 C34 1.412(11) . ?
O2 Li1 1.924(15) . ?
C19 H19 0.9500 . ?
C19 C20 1.392(9) . ?
C19 C18 1.383(9) . ?
C5 H5 0.9500 . ?
C5 C4 1.392(9) . ?
C5 C6 1.373(10) . ?
C3 C4 1.423(9) . ?
C3 C8 1.411(9) . ?
C7 H7 0.9500 . ?
C7 C8 1.409(9) . ?
C7 C6 1.360(10) . ?
C16 C17 1.392(9) . ?
C16 C15 1.430(9) . ?
C4 C9 1.514(9) . ?
C20 C15 1.428(9) . ?
C20 C24 1.512(9) . ?
C17 H17 0.9500 . ?
C17 C18 1.388(9) . ?
C8 C12 1.513(9) . ?
C12 H12 1.0000 . ?
C12 C13 1.534(9) . ?
C12 C14 1.527(10) . ?
C18 H18 0.9500 . ?
C6 H6 0.9500 . ?
C1 H1A 0.9800 . ?
C1 H1B 0.9800 . ?
C1 H1C 0.9800 . ?
C2 H2A 0.9800 . ?
C2 H2B 0.9800 . ?
C2 H2C 0.9800 . ?
C24 H24 1.0000 . ?
C24 C26 1.543(10) . ?
C24 C25 1.532(11) . ?
C23 H23A 0.9800 . ?
C23 H23B 0.9800 . ?
C23 H23C 0.9800 . ?
C9 H9 1.0000 . ?
C9 C11 1.526(10) . ?
C9 C10 1.528(11) . ?
C22 H22A 0.9800 . ?
C22 H22B 0.9800 . ?
C22 H22C 0.9800 . ?
C26 H26A 0.9800 . ?
C26 H26B 0.9800 . ?
C26 H26C 0.9800 . ?
C27 H27C 0.9900 . ?
C27 H27D 0.9900 . ?
C27 H27A 0.9900 . ?
C27 H27B 0.9900 . ?
C27 C28B 1.473(15) . ?
C27 C28A 1.51(3) . ?
C30 H30A 0.9900 . ?
C30 H30B 0.9900 . ?
C30 C29 1.533(10) . ?
C11 H11A 0.9800 . ?
C11 H11B 0.9800 . ?
C11 H11C 0.9800 . ?
C13 H13A 0.9800 . ?
C13 H13B 0.9800 . ?
C13 H13C 0.9800 . ?
C42 H42A 0.9900 . ?
C42 H42B 0.9900 . ?
C42 C41 1.504(11) . ?
C25 H25A 0.9800 . ?
C25 H25B 0.9800 . ?
C25 H25C 0.9800 . ?
C14 H14A 0.9800 . ?
C14 H14B 0.9800 . ?
C14 H14C 0.9800 . ?
C41 H41A 0.9900 . ?
C41 H41B 0.9900 . ?
C41 C40 1.456(13) . ?
C31 H31A 0.9900 . ?
C31 H31B 0.9900 . ?
C31 C32 1.484(10) . ?
C29 H29C 0.9900 . ?
C29 H29D 0.9900 . ?
C29 H29A 0.9900 . ?
C29 H29B 0.9900 . ?
C29 C28B 1.53(2) . ?
C29 C28A 1.52(4) . ?
C10 H10A 0.9800 . ?
C10 H10B 0.9800 . ?
C10 H10C 0.9800 . ?
C39 H39A 0.9900 . ?
C39 H39B 0.9900 . ?
C39 C40 1.378(13) . ?
C40 H40A 0.9900 . ?
C40 H40B 0.9900 . ?
C32 H32A 0.9900 . ?
C32 H32B 0.9900 . ?
C32 C33 1.475(13) . ?
C34 H34A 0.9900 . ?
C34 H34B 0.9900 . ?
C34 C33 1.389(13) . ?
C28B H28A 0.9900 . ?
C28B H28B 0.9900 . ?
C33 H33A 0.9900 . ?
C33 H33B 0.9900 . ?
O5 C46 1.404(17) . ?
O5 C45 1.410(16) . ?
C46 H46A 0.9900 . ?
C46 H46B 0.9900 . ?
C46 C43 1.538(17) . ?
C43 H43A 0.9900 . ?
C43 H43B 0.9900 . ?
C43 C44 1.609(18) . ?
C44 H44A 0.9900 . ?
C44 H44B 0.9900 . ?
C44 C45 1.495(17) . ?
C45 H45A 0.9900 . ?
C45 H45B 0.9900 . ?
Li1 O3 1.910(18) . ?
C28A H28C 0.9900 . ?
C28A H28D 0.9900 . ?
O3 C28 1.375(14) . ?
O3 C37 1.462(15) . ?
O3 C38 1.362(17) . ?
O3 C49 1.409(17) . ?
C28 H28E 0.9900 . ?
C28 H28F 0.9900 . ?
C28 C35 1.515(17) . ?
C35 H35A 0.9900 . ?
C35 H35B 0.9900 . ?
C35 C36 1.456(17) . ?
C37 H37A 0.9900 . ?
C37 H37B 0.9900 . ?
C37 C36 1.468(17) . ?
C36 H36A 0.9900 . ?
C36 H36B 0.9900 . ?
C47 H47A 0.9900 . ?
C47 H47B 0.9900 . ?
C47 C38 1.523(19) . ?
C47 C48 1.546(19) . ?
C38 H38A 0.9900 . ?
C38 H38B 0.9900 . ?
C49 H49A 0.9900 . ?
C49 H49B 0.9900 . ?
C49 C48 1.542(19) . ?
C48 H48A 0.9900 . ?
C48 H48B 0.9900 . ?

loop_
_geom_torsion_atom_site_label_1
_geom_torsion_atom_site_label_2
_geom_torsion_atom_site_label_3
_geom_torsion_atom_site_label_4
_geom_torsion
_geom_torsion_site_symmetry_1
_geom_torsion_site_symmetry_2
_geom_torsion_site_symmetry_3
_geom_torsion_site_symmetry_4
_geom_torsion_publ_flag
Y1 Si1 N2 C15 176.3(6) . . . . ?
Y1 Si1 N1 C3 173.4(6) . . . . ?
Y1 O1 C27 C28B -145.6(13) . . . . ?
Y1 O1 C27 C28A 172(3) . . . . ?
Y1 O1 C30 C29 160.4(6) . . . . ?
Y1 N2 C15 C16 79.2(8) . . . . ?
Y1 N2 C15 C20 -99.6(8) . . . . ?
Y1 N1 C3 C4 77.4(8) . . . . ?
Y1 N1 C3 C8 -99.7(7) . . . . ?
Si1 N2 C15 C16 -94.9(6) . . . . ?
Si1 N2 C15 C20 86.2(6) . . . . ?
Si1 N1 C3 C4 -92.6(6) . . . . ?
Si1 N1 C3 C8 90.4(7) . . . . ?
O1 C27 C28B C29 -34.4(19) . . . . ?
O1 C27 C28A C29 33(3) . . . . ?
O1 C30 C29 C28B -0.8(15) . . . . ?
O1 C30 C29 C28A 40(2) . . . . ?
N2 Si1 N1 Y1 -7.2(2) . . . . ?
N2 Si1 N1 C3 166.2(5) . . . . ?
N1 Si1 N2 Y1 7.3(2) . . . . ?
N1 Si1 N2 C15 -176.3(5) . . . . ?
N1 C3 C4 C5 -174.3(6) . . . . ?
N1 C3 C4 C9 3.9(9) . . . . ?
N1 C3 C8 C7 174.9(6) . . . . ?
N1 C3 C8 C12 -4.7(10) . . . . ?
O4 C42 C41 C40 -21.0(11) . . . . ?
O4 C39 C40 C41 -9.9(16) . . . . ?
C21 C16 C17 C18 -179.5(7) . . . . ?
C21 C16 C15 N2 -0.1(9) . . . . ?
C21 C16 C15 C20 178.8(6) . . . . ?
O2 C31 C32 C33 13.5(12) . . . . ?
O2 C34 C33 C32 14.3(18) . . . . ?
C19 C20 C15 N2 179.4(6) . . . . ?
C19 C20 C15 C16 0.5(9) . . . . ?
C19 C20 C24 C26 -65.7(9) . . . . ?
C19 C20 C24 C25 57.1(9) . . . . ?
C5 C4 C9 C11 71.8(8) . . . . ?
C5 C4 C9 C10 -53.8(9) . . . . ?
C3 C4 C9 C11 -106.4(7) . . . . ?
C3 C4 C9 C10 128.0(7) . . . . ?
C3 C8 C12 C13 -114.0(7) . . . . ?
C3 C8 C12 C14 123.2(7) . . . . ?
C7 C8 C12 C13 66.3(8) . . . . ?
C7 C8 C12 C14 -56.5(9) . . . . ?
C16 C17 C18 C19 0.8(11) . . . . ?
C4 C5 C6 C7 -0.3(11) . . . . ?
C4 C3 C8 C7 -2.1(9) . . . . ?
C4 C3 C8 C12 178.2(6) . . . . ?
C20 C19 C18 C17 -0.1(12) . . . . ?
C17 C16 C15 N2 -178.8(6) . . . . ?
C17 C16 C15 C20 0.1(9) . . . . ?
C15 C16 C17 C18 -0.8(11) . . . . ?
C15 C20 C24 C26 110.4(7) . . . . ?
C15 C20 C24 C25 -126.7(7) . . . . ?
C8 C3 C4 C5 2.8(9) . . . . ?
C8 C3 C4 C9 -179.0(6) . . . . ?
C8 C7 C6 C5 1.1(11) . . . . ?
C18 C19 C20 C15 -0.6(11) . . . . ?
C18 C19 C20 C24 175.7(7) . . . . ?
C6 C5 C4 C3 -1.6(10) . . . . ?
C6 C5 C4 C9 -179.9(7) . . . . ?
C6 C7 C8 C3 0.1(10) . . . . ?
C6 C7 C8 C12 179.8(7) . . . . ?
C1 Si1 N2 Y1 -115.5(3) . . . . ?
C1 Si1 N2 C15 60.8(5) . . . . ?
C1 Si1 N1 Y1 111.5(3) . . . . ?
C1 Si1 N1 C3 -75.1(6) . . . . ?
C2 Si1 N2 Y1 127.6(3) . . . . ?
C2 Si1 N2 C15 -56.1(6) . . . . ?
C2 Si1 N1 Y1 -130.4(3) . . . . ?
C2 Si1 N1 C3 43.1(6) . . . . ?
C24 C20 C15 N2 3.3(10) . . . . ?
C24 C20 C15 C16 -175.6(6) . . . . ?
C23 C21 C16 C17 73.7(8) . . . . ?
C23 C21 C16 C15 -105.0(7) . . . . ?
C22 C21 C16 C17 -50.5(9) . . . . ?
C22 C21 C16 C15 130.8(7) . . . . ?
C27 O1 C30 C29 -20.6(9) . . . . ?
C30 O1 C27 C28B 35.2(15) . . . . ?
C30 O1 C27 C28A -8(3) . . . . ?
C30 C29 C28B C27 21(2) . . . . ?
C30 C29 C28A C27 -43(3) . . . . ?
C42 O4 C39 C40 -4.2(14) . . . . ?
C42 C41 C40 C39 18.9(14) . . . . ?
C31 O2 C34 C33 -5.3(16) . . . . ?
C31 C32 C33 C34 -17.3(17) . . . . ?
C39 O4 C42 C41 15.9(10) . . . . ?
C34 O2 C31 C32 -5.6(12) . . . . ?
O5 C46 C43 C44 -2(3) . . . . ?
C46 O5 C45 C44 3(3) . . . . ?
C46 C43 C44 C45 3(3) . . . . ?
C43 C44 C45 O5 -4(3) . . . . ?
C45 O5 C46 C43 0(3) . . . . ?
Li1 O4 C42 C41 -151.6(8) . . . . ?
Li1 O4 C39 C40 162.9(10) . . . . ?
Li1 O2 C31 C32 -163.5(9) . . . . ?
Li1 O2 C34 C33 151.6(12) . . . . ?
Li1 O3 C28 C35 158.3(19) . . . . ?
Li1 O3 C37 C36 -139.8(18) . . . . ?
Li1 O3 C38 C47 -118.4(17) . . . . ?
Li1 O3 C49 C48 120(2) . . . . ?
O3 C28 C35 C36 -24(3) . . . . ?
O3 C37 C36 C35 -16(3) . . . . ?
O3 C49 C48 C47 32(3) . . . . ?
C28 O3 C37 C36 1(3) . . . . ?
C28 C35 C36 C37 22(3) . . . . ?
C37 O3 C28 C35 14(3) . . . . ?
C38 O3 C49 C48 -71(3) . . . . ?
C38 C47 C48 C49 6(3) . . . . ?
C49 O3 C38 C47 71(2) . . . . ?
C48 C47 C38 O3 -42(3) . . . . ?
